data_2227913
loop_
_publ_author_name
'Saleh Salga, Muhammad'
'Khaledi, Hamid'
'Mohd Ali, Hapipah'

_publ_section_title
;
 Dichlorido(2-{[2-(piperazin-4-ium-1-yl)ethyl]iminomethyl}phenolate)cadmium(II)
;
_journal_coeditor_code PV2318
_journal_issue 9
_journal_name_full 'Acta Crystallographica Section E'
_journal_page_first m1131
_journal_paper_doi 10.1107/S1600536810032563
_journal_volume 66
_journal_year 2010
_chemical_formula_iupac '[Cd Cl2 (C13 H19 N3 O)]'
_chemical_formula_moiety 'C13 H19 Cd Cl2 N3 O'
_chemical_formula_sum 'C13 H19 Cd Cl2 N3 O'
_chemical_formula_weight 416.61
_chemical_name_systematic
;
Dichlorido(2-{[2-(piperazin-4-ium-1-yl)ethyl]iminomethyl}phenolate)cadmium(II)
;
_space_group_IT_number 61
_symmetry_cell_setting orthorhombic
_symmetry_space_group_name_Hall '-P 2ac 2ab'
_symmetry_space_group_name_H-M 'P b c a'
_atom_sites_solution_hydrogens geom
_atom_sites_solution_primary direct
_atom_sites_solution_secondary difmap
_audit_creation_method SHELXL-97
_cell_angle_alpha 90.00
_cell_angle_beta 90.00
_cell_angle_gamma 90.00
_cell_formula_units_Z 8
_cell_length_a 14.7512(16)
_cell_length_b 13.1406(15)
_cell_length_c 16.6188(19)
_cell_measurement_reflns_used 9877
_cell_measurement_temperature 100(2)
_cell_measurement_theta_max 31.34
_cell_measurement_theta_min 2.41
_cell_volume 3221.4(6)
_computing_cell_refinement 'SAINT (Bruker, 2007)'
_computing_data_collection 'APEX2 (Bruker, 2007)'
_computing_data_reduction 'SAINT (Bruker, 2007)'
_computing_molecular_graphics 'X-SEED (Barbour, 2001)'
_computing_publication_material 'SHELXL97 (Sheldrick, 2008) and publCIF (Westrip, 2010)'
_computing_structure_refinement 'SHELXL97 (Sheldrick, 2008)'
_computing_structure_solution 'SHELXS97 (Sheldrick, 2008)'
_diffrn_ambient_temperature 100(2)
_diffrn_measured_fraction_theta_full 1.000
_diffrn_measured_fraction_theta_max 1.000
_diffrn_measurement_device_type 'Bruker APEXII CCD'
_diffrn_measurement_method '\f and \w scans'
_diffrn_radiation_monochromator graphite
_diffrn_radiation_source 'fine-focus sealed tube'
_diffrn_radiation_type MoK\a
_diffrn_radiation_wavelength 0.71073
_diffrn_reflns_av_R_equivalents 0.0407
_diffrn_reflns_av_sigmaI/netI 0.0184
_diffrn_reflns_limit_h_max 19
_diffrn_reflns_limit_h_min -19
_diffrn_reflns_limit_k_max 17
_diffrn_reflns_limit_k_min -17
_diffrn_reflns_limit_l_max 21
_diffrn_reflns_limit_l_min -21
_diffrn_reflns_number 38841
_diffrn_reflns_theta_full 25.25
_diffrn_reflns_theta_max 27.50
_diffrn_reflns_theta_min 2.41
_diffrn_standards_number 0
_exptl_absorpt_coefficient_mu 1.686
_exptl_absorpt_correction_T_max 0.7512
_exptl_absorpt_correction_T_min 0.5175
_exptl_absorpt_correction_type multi-scan
_exptl_absorpt_process_details '(SADABS; Sheldrick, 1996)'
_exptl_crystal_colour yellow
_exptl_crystal_density_diffrn 1.718
_exptl_crystal_density_method 'not measured'
_exptl_crystal_description block
_exptl_crystal_F_000 1664
_exptl_crystal_size_max 0.45
_exptl_crystal_size_mid 0.39
_exptl_crystal_size_min 0.18
_refine_diff_density_max 0.442
_refine_diff_density_min -0.277
_refine_ls_extinction_method none
_refine_ls_goodness_of_fit_ref 1.063
_refine_ls_hydrogen_treatment mixed
_refine_ls_matrix_type full
_refine_ls_number_parameters 187
_refine_ls_number_reflns 3700
_refine_ls_number_restraints 2
_refine_ls_restrained_S_all 1.063
_refine_ls_R_factor_all 0.0196
_refine_ls_R_factor_gt 0.0169
_refine_ls_shift/su_max 0.002
_refine_ls_shift/su_mean 0.000
_refine_ls_structure_factor_coef Fsqd
_refine_ls_weighting_details 'calc w=1/[\s^2^(Fo^2^)+(0.0187P)^2^+2.1332P] where P=(Fo^2^+2Fc^2^)/3'
_refine_ls_weighting_scheme calc
_refine_ls_wR_factor_gt 0.0428
_refine_ls_wR_factor_ref 0.0445
_reflns_number_gt 3409
_reflns_number_total 3700
_reflns_threshold_expression I>2\s(I)
_cod_data_source_file pv2318.cif
_cod_data_source_block I
_cod_database_code 2227913
_cod_database_fobs_code 2227913

loop_
_symmetry_equiv_pos_as_xyz
'x, y, z'
'-x+1/2, -y, z+1/2'
'-x, y+1/2, -z+1/2'
'x+1/2, -y+1/2, -z'
'-x, -y, -z'
'x-1/2, y, -z-1/2'
'x, -y-1/2, z-1/2'
'-x-1/2, y-1/2, z'

loop_
_atom_site_type_symbol
_atom_site_label
_atom_site_fract_x
_atom_site_fract_y
_atom_site_fract_z
_atom_site_U_iso_or_equiv
_atom_site_adp_type
_atom_site_calc_flag
_atom_site_refinement_flags
_atom_site_occupancy
_atom_site_disorder_assembly
_atom_site_disorder_group
Cd Cd1 0.915609(7) 0.521115(8) 0.335271(6) 0.01335(4) Uani d . 1 . .
Cl Cl1 0.80478(3) 0.46142(3) 0.23256(2) 0.02000(8) Uani d . 1 . .
Cl Cl2 1.05575(2) 0.57074(3) 0.26583(2) 0.01803(8) Uani d . 1 . .
O O1 0.98159(7) 0.37354(9) 0.37625(7) 0.0192(2) Uani d . 1 . .
N N1 0.87369(9) 0.52146(10) 0.46665(8) 0.0162(3) Uani d . 1 . .
N N2 0.83315(8) 0.68754(10) 0.35360(8) 0.0139(2) Uani d . 1 . .
N N3 0.88695(9) 0.83051(10) 0.22922(8) 0.0149(2) Uani d D 1 . .
H H3A 0.8533(12) 0.8859(13) 0.2359(11) 0.022 Uiso d D 1 . .
H H3B 0.9244(12) 0.8437(16) 0.1887(11) 0.022 Uiso d D 1 . .
C C1 0.95272(10) 0.31114(12) 0.43163(9) 0.0169(3) Uani d . 1 . .
C C2 0.96780(11) 0.20498(12) 0.42363(10) 0.0195(3) Uani d . 1 . .
H H2 0.9967 0.1802 0.3765 0.023 Uiso calc R 1 . .
C C3 0.94174(11) 0.13662(13) 0.48221(10) 0.0220(3) Uani d . 1 . .
H H3 0.9523 0.0660 0.4742 0.026 Uiso calc R 1 . .
C C4 0.90004(11) 0.16929(13) 0.55317(10) 0.0213(3) Uani d . 1 . .
H H4 0.8837 0.1221 0.5940 0.026 Uiso calc R 1 . .
C C5 0.88317(10) 0.27220(13) 0.56245(9) 0.0194(3) Uani d . 1 . .
H H5 0.8550 0.2953 0.6105 0.023 Uiso calc R 1 . .
C C6 0.90643(10) 0.34411(12) 0.50271(9) 0.0167(3) Uani d . 1 . .
C C7 0.87494(10) 0.44702(13) 0.51703(9) 0.0172(3) Uani d . 1 . .
H H7 0.8527 0.4611 0.5695 0.021 Uiso calc R 1 . .
C C8 0.83000(10) 0.61616(12) 0.49269(9) 0.0178(3) Uani d . 1 . .
H H8A 0.8766 0.6657 0.5100 0.021 Uiso calc R 1 . .
H H8B 0.7895 0.6024 0.5389 0.021 Uiso calc R 1 . .
C C9 0.77532(10) 0.66006(12) 0.42318(9) 0.0172(3) Uani d . 1 . .
H H9A 0.7296 0.6095 0.4058 0.021 Uiso calc R 1 . .
H H9B 0.7426 0.7214 0.4419 0.021 Uiso calc R 1 . .
C C10 0.88602(10) 0.77994(12) 0.37278(9) 0.0164(3) Uani d . 1 . .
H H10A 0.9254 0.7662 0.4198 0.020 Uiso calc R 1 . .
H H10B 0.8440 0.8357 0.3874 0.020 Uiso calc R 1 . .
C C11 0.94408(10) 0.81319(12) 0.30220(9) 0.0158(3) Uani d . 1 . .
H H11A 0.9765 0.8768 0.3162 0.019 Uiso calc R 1 . .
H H11B 0.9899 0.7602 0.2906 0.019 Uiso calc R 1 . .
C C12 0.82875(10) 0.74064(12) 0.21146(9) 0.0166(3) Uani d . 1 . .
H H12A 0.8674 0.6825 0.1954 0.020 Uiso calc R 1 . .
H H12B 0.7878 0.7567 0.1660 0.020 Uiso calc R 1 . .
C C13 0.77292(10) 0.71146(12) 0.28467(9) 0.0158(3) Uani d . 1 . .
H H13A 0.7321 0.7684 0.2992 0.019 Uiso calc R 1 . .
H H13B 0.7350 0.6514 0.2719 0.019 Uiso calc R 1 . .

loop_
_atom_site_aniso_label
_atom_site_aniso_U_11
_atom_site_aniso_U_22
_atom_site_aniso_U_33
_atom_site_aniso_U_12
_atom_site_aniso_U_13
_atom_site_aniso_U_23
Cd1 0.01279(7) 0.01314(7) 0.01412(7) 0.00111(4) 0.00214(4) 0.00129(4)
Cl1 0.01838(18) 0.01817(18) 0.02346(19) -0.00298(14) -0.00124(14) -0.00369(14)
Cl2 0.01453(16) 0.01461(17) 0.02495(19) -0.00003(13) 0.00517(14) 0.00176(14)
O1 0.0201(5) 0.0189(5) 0.0186(5) 0.0057(4) 0.0045(4) 0.0040(4)
N1 0.0132(6) 0.0189(7) 0.0164(6) 0.0015(5) 0.0010(5) -0.0002(5)
N2 0.0117(6) 0.0146(6) 0.0153(6) -0.0007(5) 0.0005(5) 0.0009(5)
N3 0.0153(6) 0.0127(6) 0.0166(6) -0.0006(5) 0.0005(5) 0.0007(5)
C1 0.0134(7) 0.0180(7) 0.0192(7) 0.0003(6) -0.0030(6) 0.0024(6)
C2 0.0174(7) 0.0190(8) 0.0222(8) 0.0013(6) -0.0020(6) 0.0017(6)
C3 0.0178(7) 0.0175(8) 0.0306(9) -0.0017(6) -0.0083(6) 0.0054(7)
C4 0.0167(7) 0.0244(8) 0.0229(8) -0.0052(6) -0.0065(6) 0.0098(7)
C5 0.0147(7) 0.0273(8) 0.0161(7) -0.0045(6) -0.0034(6) 0.0050(6)
C6 0.0143(7) 0.0198(8) 0.0158(7) -0.0019(6) -0.0024(6) 0.0034(6)
C7 0.0128(7) 0.0241(8) 0.0147(7) -0.0013(6) 0.0000(5) 0.0003(6)
C8 0.0183(7) 0.0195(7) 0.0156(7) 0.0017(6) 0.0035(6) -0.0006(6)
C9 0.0139(7) 0.0179(7) 0.0198(7) 0.0011(6) 0.0040(6) 0.0009(6)
C10 0.0153(7) 0.0168(7) 0.0172(7) -0.0021(6) 0.0004(6) -0.0023(6)
C11 0.0139(7) 0.0155(7) 0.0179(7) -0.0019(6) -0.0009(6) 0.0003(6)
C12 0.0164(7) 0.0157(7) 0.0177(7) -0.0023(6) -0.0025(6) -0.0004(6)
C13 0.0124(7) 0.0157(7) 0.0192(7) -0.0007(5) -0.0020(6) 0.0009(6)

loop_
_atom_type_symbol
_atom_type_description
_atom_type_scat_dispersion_real
_atom_type_scat_dispersion_imag
_atom_type_scat_source
C C 0.0033 0.0016 'International Tables Vol C Tables 4.2.6.8 and 6.1.1.4'
H H 0.0000 0.0000 'International Tables Vol C Tables 4.2.6.8 and 6.1.1.4'
N N 0.0061 0.0033 'International Tables Vol C Tables 4.2.6.8 and 6.1.1.4'
O O 0.0106 0.0060 'International Tables Vol C Tables 4.2.6.8 and 6.1.1.4'
Cd Cd -0.8075 1.2024 'International Tables Vol C Tables 4.2.6.8 and 6.1.1.4'
Cl Cl 0.1484 0.1585 'International Tables Vol C Tables 4.2.6.8 and 6.1.1.4'

loop_
_geom_angle_atom_site_label_1
_geom_angle_atom_site_label_2
_geom_angle_atom_site_label_3
_geom_angle_site_symmetry_1
_geom_angle_site_symmetry_3
_geom_angle
_geom_angle_publ_flag
N1 Cd1 O1 . . 80.22(4) ?
N1 Cd1 Cl2 . . 132.92(3) ?
O1 Cd1 Cl2 . . 90.39(3) ?
N1 Cd1 Cl1 . . 118.77(3) ?
O1 Cd1 Cl1 . . 102.57(3) ?
Cl2 Cd1 Cl1 . . 108.309(15) ?
N1 Cd1 N2 . . 75.55(4) ?
O1 Cd1 N2 . . 155.52(4) ?
Cl2 Cd1 N2 . . 103.45(3) ?
Cl1 Cd1 N2 . . 92.25(3) ?
C1 O1 Cd1 . . 127.43(9) ?
C7 N1 C8 . . 117.32(13) ?
C7 N1 Cd1 . . 128.33(11) ?
C8 N1 Cd1 . . 113.90(9) ?
C10 N2 C9 . . 109.61(12) ?
C10 N2 C13 . . 107.97(12) ?
C9 N2 C13 . . 108.04(11) ?
C10 N2 Cd1 . . 118.96(9) ?
C9 N2 Cd1 . . 99.25(9) ?
C13 N2 Cd1 . . 112.30(9) ?
C12 N3 C11 . . 111.41(12) ?
C12 N3 H3A . . 110.6(13) ?
C11 N3 H3A . . 109.8(12) ?
C12 N3 H3B . . 111.3(14) ?
C11 N3 H3B . . 107.1(13) ?
H3A N3 H3B . . 106.4(19) ?
O1 C1 C2 . . 120.06(14) ?
O1 C1 C6 . . 123.22(14) ?
C2 C1 C6 . . 116.72(14) ?
C3 C2 C1 . . 122.04(16) ?
C3 C2 H2 . . 119.0 ?
C1 C2 H2 . . 119.0 ?
C2 C3 C4 . . 121.21(16) ?
C2 C3 H3 . . 119.4 ?
C4 C3 H3 . . 119.4 ?
C5 C4 C3 . . 118.25(15) ?
C5 C4 H4 . . 120.9 ?
C3 C4 H4 . . 120.9 ?
C4 C5 C6 . . 122.12(15) ?
C4 C5 H5 . . 118.9 ?
C6 C5 H5 . . 118.9 ?
C5 C6 C1 . . 119.56(15) ?
C5 C6 C7 . . 115.51(14) ?
C1 C6 C7 . . 124.80(14) ?
N1 C7 C6 . . 127.33(14) ?
N1 C7 H7 . . 116.3 ?
C6 C7 H7 . . 116.3 ?
N1 C8 C9 . . 109.30(12) ?
N1 C8 H8A . . 109.8 ?
C9 C8 H8A . . 109.8 ?
N1 C8 H8B . . 109.8 ?
C9 C8 H8B . . 109.8 ?
H8A C8 H8B . . 108.3 ?
N2 C9 C8 . . 112.31(12) ?
N2 C9 H9A . . 109.1 ?
C8 C9 H9A . . 109.1 ?
N2 C9 H9B . . 109.1 ?
C8 C9 H9B . . 109.1 ?
H9A C9 H9B . . 107.9 ?
N2 C10 C11 . . 111.59(12) ?
N2 C10 H10A . . 109.3 ?
C11 C10 H10A . . 109.3 ?
N2 C10 H10B . . 109.3 ?
C11 C10 H10B . . 109.3 ?
H10A C10 H10B . . 108.0 ?
N3 C11 C10 . . 110.68(12) ?
N3 C11 H11A . . 109.5 ?
C10 C11 H11A . . 109.5 ?
N3 C11 H11B . . 109.5 ?
C10 C11 H11B . . 109.5 ?
H11A C11 H11B . . 108.1 ?
N3 C12 C13 . . 110.73(12) ?
N3 C12 H12A . . 109.5 ?
C13 C12 H12A . . 109.5 ?
N3 C12 H12B . . 109.5 ?
C13 C12 H12B . . 109.5 ?
H12A C12 H12B . . 108.1 ?
N2 C13 C12 . . 110.34(12) ?
N2 C13 H13A . . 109.6 ?
C12 C13 H13A . . 109.6 ?
N2 C13 H13B . . 109.6 ?
C12 C13 H13B . . 109.6 ?
H13A C13 H13B . . 108.1 ?

loop_
_geom_bond_atom_site_label_1
_geom_bond_atom_site_label_2
_geom_bond_site_symmetry_2
_geom_bond_distance
_geom_bond_publ_flag
Cd1 N1 . 2.2693(13) ?
Cd1 O1 . 2.2740(11) ?
Cd1 Cl2 . 2.4557(4) ?
Cd1 Cl1 . 2.4904(4) ?
Cd1 N2 . 2.5209(13) ?
O1 C1 . 1.3042(19) ?
N1 C7 . 1.288(2) ?
N1 C8 . 1.4667(19) ?
N2 C10 . 1.4779(19) ?
N2 C9 . 1.4816(19) ?
N2 C13 . 1.4833(19) ?
N3 C12 . 1.4897(19) ?
N3 C11 . 1.4943(19) ?
N3 H3A . 0.889(15) ?
N3 H3B . 0.887(15) ?
C1 C2 . 1.419(2) ?
C1 C6 . 1.432(2) ?
C2 C3 . 1.379(2) ?
C2 H2 . 0.9500 ?
C3 C4 . 1.398(3) ?
C3 H3 . 0.9500 ?
C4 C5 . 1.384(2) ?
C4 H4 . 0.9500 ?
C5 C6 . 1.413(2) ?
C5 H5 . 0.9500 ?
C6 C7 . 1.450(2) ?
C7 H7 . 0.9500 ?
C8 C9 . 1.522(2) ?
C8 H8A . 0.9900 ?
C8 H8B . 0.9900 ?
C9 H9A . 0.9900 ?
C9 H9B . 0.9900 ?
C10 C11 . 1.517(2) ?
C10 H10A . 0.9900 ?
C10 H10B . 0.9900 ?
C11 H11A . 0.9900 ?
C11 H11B . 0.9900 ?
C12 C13 . 1.518(2) ?
C12 H12A . 0.9900 ?
C12 H12B . 0.9900 ?
C13 H13A . 0.9900 ?
C13 H13B . 0.9900 ?

loop_
_geom_hbond_atom_site_label_D
_geom_hbond_atom_site_label_H
_geom_hbond_atom_site_label_A
_geom_hbond_site_symmetry_A
_geom_hbond_distance_DH
_geom_hbond_distance_HA
_geom_hbond_distance_DA
_geom_hbond_angle_DHA
N3 H3A Cl1 8_765 0.889(15) 2.534(16) 3.3108(14) 146.4(17)
N3 H3A Cl2 3_755 0.889(15) 2.775(19) 3.2689(14) 116.4(15)
N3 H3B O1 3_755 0.887(15) 1.802(15) 2.6743(17) 167.4(19)
C11 H11B Cl2 . 0.99 2.70 3.6372(16) 157.4
C13 H13B Cl1 . 0.99 2.78 3.4302(16) 123.9
C4 H4 Cl1 7_566 0.95 2.80 3.7165(17) 161.2
C13 H13A Cl1 8_765 0.99 2.82 3.5851(16) 134.4
